data_7209793
loop_
_publ_author_name
'Li, Bo'
'Huang, Ren-Wu'
'Zang, Shuang-Quan'
'Mak, Thomas C. W.'

_publ_section_title
;
 Assembly of silver(i)--organic frameworks from flexible supramolecular
 synthons with pendant ethynide arm attached to biphenyl and
 phenoxybenzene skeletons
;
_journal_issue 20
_journal_name_full CrystEngComm
_journal_page_first 4087
_journal_paper_doi 10.1039/c3ce40230d
_journal_volume 15
_journal_year 2013
_chemical_formula_sum 'C23 H11 Ag5 F12 O10'
_chemical_formula_weight 1214.67
_chemical_name_systematic
;
?
;
_space_group_IT_number 14
_symmetry_cell_setting monoclinic
_symmetry_space_group_name_Hall '-P 2ybc'
_symmetry_space_group_name_H-M 'P 1 21/c 1'
_atom_sites_solution_hydrogens geom
_atom_sites_solution_primary direct
_atom_sites_solution_secondary difmap
_audit_creation_method SHELXL-97
_cell_angle_alpha 90.00
_cell_angle_beta 118.56(2)
_cell_angle_gamma 90.00
_cell_formula_units_Z 4
_cell_length_a 9.0069(18)
_cell_length_b 23.389(5)
_cell_length_c 16.537(5)
_cell_measurement_reflns_used 6762
_cell_measurement_temperature 296
_cell_measurement_theta_max 29.1423
_cell_measurement_theta_min 2.2357
_cell_volume 3059.8(14)
_computing_structure_refinement 'SHELXL-97 (Sheldrick, 1997)'
_computing_structure_solution 'SHELXS-97 (Sheldrick, 1990)'
_diffrn_ambient_temperature 296
_diffrn_measured_fraction_theta_full 0.999
_diffrn_measured_fraction_theta_max 0.999
_diffrn_radiation_monochromator graphite
_diffrn_radiation_source 'fine-focus sealed tube'
_diffrn_radiation_type MoK\a
_diffrn_radiation_wavelength 0.71073
_diffrn_reflns_av_R_equivalents 0.0537
_diffrn_reflns_av_sigmaI/netI 0.0403
_diffrn_reflns_limit_h_max 10
_diffrn_reflns_limit_h_min -10
_diffrn_reflns_limit_k_max 27
_diffrn_reflns_limit_k_min -27
_diffrn_reflns_limit_l_max 19
_diffrn_reflns_limit_l_min -19
_diffrn_reflns_number 30361
_diffrn_reflns_theta_full 25.00
_diffrn_reflns_theta_max 25.00
_diffrn_reflns_theta_min 2.24
_exptl_absorpt_coefficient_mu 3.270
_exptl_absorpt_correction_T_max 0.5906
_exptl_absorpt_correction_T_min 0.5608
_exptl_absorpt_correction_type multi-scan
_exptl_absorpt_process_details SADABS(2009)
_exptl_crystal_density_diffrn 2.637
_exptl_crystal_density_method 'not measured'
_exptl_crystal_F_000 2288
_exptl_crystal_size_max 0.20
_exptl_crystal_size_mid 0.18
_exptl_crystal_size_min 0.18
_refine_diff_density_max 1.361
_refine_diff_density_min -1.101
_refine_diff_density_rms 0.135
_refine_ls_extinction_method none
_refine_ls_goodness_of_fit_ref 1.101
_refine_ls_hydrogen_treatment constr
_refine_ls_matrix_type full
_refine_ls_number_parameters 460
_refine_ls_number_reflns 5381
_refine_ls_number_restraints 40
_refine_ls_restrained_S_all 1.105
_refine_ls_R_factor_all 0.0854
_refine_ls_R_factor_gt 0.0727
_refine_ls_shift/su_max 0.012
_refine_ls_shift/su_mean 0.001
_refine_ls_structure_factor_coef Fsqd
_refine_ls_weighting_details 'calc w=1/[\s^2^(Fo^2^)+(0.0853P)^2^+21.4686P] where P=(Fo^2^+2Fc^2^)/3'
_refine_ls_weighting_scheme calc
_refine_ls_wR_factor_gt 0.1752
_refine_ls_wR_factor_ref 0.1855
_reflns_number_gt 4691
_reflns_number_total 5381
_reflns_threshold_expression >2sigma(I)
_cod_data_source_file c3ce40230d.txt
_cod_data_source_block 4
_cod_original_cell_volume 3059.8(13)
_cod_original_sg_symbol_Hall ' -P 2ybc'
_cod_original_sg_symbol_H-M 'P 21/c'
_cod_database_code 7209793

loop_
_symmetry_equiv_pos_as_xyz
'x, y, z'
'-x, y+1/2, -z+1/2'
'-x, -y, -z'
'x, -y-1/2, z-1/2'

loop_
_atom_site_label
_atom_site_type_symbol
_atom_site_fract_x
_atom_site_fract_y
_atom_site_fract_z
_atom_site_U_iso_or_equiv
_atom_site_adp_type
_atom_site_occupancy
_atom_site_symmetry_multiplicity
_atom_site_calc_flag
_atom_site_refinement_flags
_atom_site_disorder_assembly
_atom_site_disorder_group
Ag1 Ag 0.25711(11) 0.93441(4) 0.58693(6) 0.0484(3) Uani 1 1 d . . .
Ag2 Ag 0.43107(14) 0.94442(4) 0.48586(7) 0.0629(3) Uani 1 1 d . . .
Ag3 Ag -0.21633(12) 0.94466(4) 0.47968(8) 0.0650(3) Uani 1 1 d . . .
Ag4 Ag -0.37452(12) 0.92228(5) 0.70425(8) 0.0670(3) Uani 1 1 d U . .
Ag5 Ag 0.01139(13) 0.80472(4) 0.51108(7) 0.0603(3) Uani 1 1 d . . .
O1 O 0.5848(10) 1.0716(3) 0.8051(6) 0.053(2) Uani 1 1 d . . .
O2 O 0.927(3) 0.8884(9) 1.0239(14) 0.093(7) Uani 0.74(4) 1 d P A 1
O2' O 0.853(10) 0.866(3) 0.988(4) 0.093(7) Uani 0.26(4) 1 d P A 2
O3 O 0.0260(9) 0.9503(4) 0.6171(6) 0.054(2) Uani 1 1 d . . .
O4 O -0.1382(12) 0.9328(4) 0.6788(7) 0.0669(17) Uani 1 1 d U . .
O5 O 0.2612(10) 0.8409(3) 0.6372(6) 0.059(2) Uani 1 1 d . . .
O6 O 0.5320(11) 0.8441(4) 0.7438(6) 0.067(2) Uani 1 1 d . . .
O7 O 0.5450(11) 0.8513(4) 0.5278(8) 0.080(3) Uani 1 1 d . . .
O8 O 0.7708(11) 0.8446(3) 0.5063(6) 0.061(2) Uani 1 1 d . . .
O9 O 0.1661(10) 0.9167(5) 0.3672(6) 0.069(3) Uani 1 1 d . . .
O10 O 0.0196(9) 0.9047(3) 0.4443(5) 0.0472(18) Uani 1 1 d . . .
C1 C 0.4506(12) 0.9993(4) 0.6066(7) 0.039(2) Uani 1 1 d . . .
C2 C 0.5091(14) 1.0420(4) 0.6514(8) 0.043(2) Uani 1 1 d . . .
C3 C 0.5966(16) 1.0851(5) 0.7252(9) 0.056(3) Uani 1 1 d . . .
H3A H 0.7147 1.0871 0.7405 0.067 Uiso 1 1 calc R . .
H3B H 0.5467 1.1224 0.7028 0.067 Uiso 1 1 calc R . .
C4 C 0.6696(14) 1.0239(5) 0.8524(7) 0.049(3) Uani 1 1 d . A .
C5 C 0.7947(16) 0.9962(5) 0.8424(9) 0.054(3) Uani 1 1 d . . .
H5 H 0.8705 1.0219 0.8324 0.065 Uiso 1 1 calc R . .
C6 C 0.8747(19) 0.9482(6) 0.8959(10) 0.069(4) Uani 1 1 d . A .
H6 H 0.9571 0.9290 0.8878 0.083 Uiso 1 1 calc R . .
C7 C 0.832(2) 0.9298(7) 0.9597(11) 0.078(4) Uani 1 1 d . . .
C8 C 0.708(2) 0.9561(7) 0.9707(11) 0.088(5) Uani 1 1 d . A .
H8 H 0.6788 0.9426 1.0140 0.106 Uiso 1 1 calc R . .
C9 C 0.626(2) 1.0034(7) 0.9171(10) 0.077(4) Uani 1 1 d . . .
H9 H 0.5411 1.0214 0.9244 0.092 Uiso 1 1 calc R A .
C10 C 0.986(2) 0.8430(6) 0.9892(9) 0.077(4) Uani 1 1 d D . .
C11 C 1.160(2) 0.8361(7) 1.0326(13) 0.115(7) Uani 1 1 d D A .
H11 H 1.2303 0.8603 1.0801 0.138 Uiso 1 1 calc R . .
C12 C 1.225(3) 0.7921(8) 1.0035(15) 0.132(6) Uani 1 1 d DU . .
H12 H 1.3404 0.7851 1.0352 0.159 Uiso 1 1 calc R A .
C13 C 1.124(3) 0.7583(9) 0.9293(14) 0.118(5) Uani 1 1 d DU . .
H13 H 1.1753 0.7401 0.8950 0.142 Uiso 1 1 calc R . .
C14 C 0.954(3) 0.7671(8) 0.8856(15) 0.120(6) Uani 1 1 d DU . .
H14 H 0.8887 0.7545 0.8215 0.144 Uiso 1 1 calc R A .
C15 C 0.886(2) 0.8090(7) 0.9161(9) 0.095(6) Uani 1 1 d D A .
H15 H 0.7700 0.8144 0.8863 0.114 Uiso 1 1 calc R B 2
C16 C 0.0018(17) 0.9376(5) 0.6824(10) 0.059(3) Uani 1 1 d . . .
C17 C 0.152(2) 0.9277(7) 0.7757(10) 0.071(4) Uani 1 1 d . . .
C18 C 0.3923(17) 0.8227(5) 0.7049(9) 0.057(3) Uani 1 1 d . . .
C19 C 0.3725(19) 0.7675(7) 0.7487(13) 0.079(5) Uani 1 1 d . . .
C20 C 0.6736(15) 0.8283(5) 0.5351(9) 0.056(3) Uani 1 1 d . C .
C21 C 0.7200(13) 0.7728(6) 0.5873(8) 0.068(4) Uani 1 1 d D . .
C22 C 0.0400(13) 0.9063(5) 0.3731(8) 0.045(2) Uani 1 1 d . D .
C23 C -0.1247(18) 0.8901(6) 0.2844(9) 0.081(5) Uani 1 1 d D . .
F1 F 0.1578(13) 0.9639(5) 0.8376(6) 0.100(3) Uani 1 1 d . . .
F2 F 0.1506(18) 0.8768(5) 0.8068(8) 0.144(5) Uani 1 1 d . . .
F3 F 0.2989(11) 0.9342(5) 0.7747(6) 0.095(3) Uani 1 1 d . . .
F4 F 0.418(2) 0.7750(6) 0.8363(9) 0.157(6) Uani 1 1 d . . .
F5 F 0.4734(15) 0.7282(4) 0.7484(11) 0.144(5) Uani 1 1 d . . .
F6 F 0.2226(12) 0.7466(5) 0.7126(9) 0.138(5) Uani 1 1 d . . .
F7 F 0.8838(17) 0.7616(9) 0.6329(13) 0.139(12) Uani 0.669(12) 1 d PD C 1
F8 F 0.654(2) 0.7286(5) 0.5307(11) 0.122(6) Uani 0.669(12) 1 d PD C 1
F9 F 0.665(2) 0.7671(8) 0.6481(11) 0.118(6) Uani 0.669(12) 1 d PD C 1
F7' F 0.810(5) 0.741(3) 0.571(4) 0.139(12) Uani 0.331(12) 1 d P C 2
F8' F 0.608(6) 0.7503(13) 0.594(3) 0.122(6) Uani 0.331(12) 1 d P C 2
F9' F 0.832(5) 0.7865(16) 0.678(2) 0.118(6) Uani 0.331(12) 1 d P C 2
F10 F -0.094(2) 0.8705(10) 0.2230(13) 0.123(5) Uiso 0.646(9) 1 d PD D 1
F11 F -0.188(2) 0.9322(8) 0.2311(14) 0.121(5) Uiso 0.646(9) 1 d PD D 1
F12 F -0.2320(14) 0.8593(5) 0.2920(8) 0.069(3) Uiso 0.646(9) 1 d PD D 1
F12' F -0.237(3) 0.9418(9) 0.2711(16) 0.069(3) Uiso 0.354(9) 1 d PD D 2
F11' F -0.113(4) 0.9120(11) 0.212(2) 0.121(5) Uiso 0.354(9) 1 d PD D 2
F10' F -0.074(4) 0.8337(14) 0.254(2) 0.123(5) Uiso 0.354(9) 1 d PD D 2

loop_
_atom_site_aniso_label
_atom_site_aniso_U_11
_atom_site_aniso_U_22
_atom_site_aniso_U_33
_atom_site_aniso_U_23
_atom_site_aniso_U_13
_atom_site_aniso_U_12
Ag1 0.0423(5) 0.0526(5) 0.0564(6) 0.0024(4) 0.0286(4) -0.0075(4)
Ag2 0.0742(7) 0.0673(6) 0.0682(7) -0.0179(5) 0.0509(6) -0.0217(5)
Ag3 0.0439(5) 0.0600(6) 0.0798(7) 0.0195(5) 0.0205(5) 0.0095(4)
Ag4 0.0516(6) 0.0653(6) 0.0866(8) 0.0174(5) 0.0350(6) 0.0027(5)
Ag5 0.0624(6) 0.0489(6) 0.0749(7) -0.0026(5) 0.0371(5) -0.0025(4)
O1 0.056(5) 0.057(5) 0.052(5) -0.008(4) 0.030(4) 0.006(4)
O2 0.17(2) 0.066(12) 0.051(11) 0.007(8) 0.063(13) 0.030(12)
O2' 0.17(2) 0.066(12) 0.051(11) 0.007(8) 0.063(13) 0.030(12)
O3 0.039(4) 0.072(5) 0.055(5) 0.001(4) 0.026(4) 0.003(4)
O4 0.0656(18) 0.070(2) 0.069(2) -0.0004(10) 0.0349(13) -0.0012(10)
O5 0.059(5) 0.042(4) 0.063(5) 0.012(4) 0.018(4) 0.005(4)
O6 0.059(5) 0.068(6) 0.069(6) 0.016(5) 0.026(5) -0.002(5)
O7 0.061(6) 0.065(6) 0.124(9) 0.017(6) 0.052(6) 0.016(5)
O8 0.068(5) 0.042(4) 0.093(6) 0.003(4) 0.053(5) 0.003(4)
O9 0.048(5) 0.110(8) 0.060(6) -0.012(5) 0.034(4) -0.017(5)
O10 0.042(4) 0.054(4) 0.047(4) -0.003(4) 0.023(4) -0.005(3)
C1 0.037(5) 0.048(6) 0.037(6) 0.003(5) 0.022(5) 0.003(5)
C2 0.046(6) 0.034(5) 0.056(7) -0.002(5) 0.030(5) 0.005(5)
C3 0.069(8) 0.040(6) 0.065(8) -0.010(6) 0.038(7) -0.010(6)
C4 0.044(6) 0.069(8) 0.039(6) -0.019(5) 0.025(5) -0.003(6)
C5 0.059(7) 0.047(7) 0.063(8) -0.008(6) 0.035(6) -0.008(6)
C6 0.078(9) 0.072(9) 0.077(9) 0.003(7) 0.053(8) 0.012(7)
C7 0.107(12) 0.082(10) 0.066(9) 0.016(8) 0.058(9) 0.014(9)
C8 0.135(15) 0.091(11) 0.077(11) 0.004(9) 0.081(11) 0.009(11)
C9 0.081(10) 0.104(12) 0.072(9) -0.005(9) 0.058(8) 0.003(9)
C10 0.112(13) 0.054(8) 0.064(9) -0.002(7) 0.041(10) -0.010(9)
C11 0.115(15) 0.081(12) 0.093(13) -0.012(10) 0.004(12) -0.049(12)
C12 0.165(16) 0.097(11) 0.143(14) 0.025(10) 0.080(13) 0.023(11)
C13 0.177(15) 0.084(9) 0.122(13) 0.024(8) 0.095(13) 0.016(10)
C14 0.189(16) 0.077(9) 0.111(13) 0.022(9) 0.085(14) 0.001(11)
C15 0.074(10) 0.130(16) 0.058(10) 0.021(10) 0.012(8) -0.023(11)
C16 0.066(8) 0.060(7) 0.082(9) -0.021(7) 0.060(8) -0.017(6)
C17 0.086(11) 0.077(10) 0.053(8) -0.003(7) 0.037(8) -0.009(8)
C18 0.064(8) 0.053(7) 0.055(8) 0.011(6) 0.029(7) 0.000(6)
C19 0.064(9) 0.073(10) 0.099(13) 0.037(9) 0.037(9) 0.005(8)
C20 0.052(7) 0.060(7) 0.062(8) -0.006(6) 0.032(6) -0.010(6)
C21 0.062(8) 0.060(8) 0.094(11) 0.017(8) 0.047(8) 0.000(7)
C22 0.040(6) 0.052(6) 0.044(6) -0.001(5) 0.022(5) 0.007(5)
C23 0.085(10) 0.127(14) 0.045(8) 0.028(8) 0.042(8) 0.020(10)
F1 0.111(7) 0.133(8) 0.076(6) -0.038(6) 0.062(6) -0.023(6)
F2 0.207(14) 0.090(8) 0.111(8) 0.027(7) 0.057(9) 0.001(8)
F3 0.065(5) 0.152(9) 0.063(5) -0.011(5) 0.026(4) 0.019(5)
F4 0.216(15) 0.150(11) 0.098(9) 0.046(8) 0.070(9) -0.032(10)
F5 0.126(9) 0.071(6) 0.254(16) 0.068(8) 0.107(10) 0.035(6)
F6 0.078(6) 0.120(8) 0.190(12) 0.068(8) 0.044(7) -0.022(6)
F7 0.072(13) 0.17(2) 0.19(3) 0.13(2) 0.077(14) 0.058(14)
F8 0.197(19) 0.048(7) 0.126(13) 0.002(8) 0.080(12) -0.003(9)
F9 0.152(15) 0.148(14) 0.110(11) 0.049(10) 0.108(13) 0.052(12)
F7' 0.072(13) 0.17(2) 0.19(3) 0.13(2) 0.077(14) 0.058(14)
F8' 0.197(19) 0.048(7) 0.126(13) 0.002(8) 0.080(12) -0.003(9)
F9' 0.152(15) 0.148(14) 0.110(11) 0.049(10) 0.108(13) 0.052(12)

loop_
_atom_type_symbol
_atom_type_description
_atom_type_scat_dispersion_real
_atom_type_scat_dispersion_imag
_atom_type_scat_source
C C 0.0033 0.0016 'International Tables Vol C Tables 4.2.6.8 and 6.1.1.4'
H H 0.0000 0.0000 'International Tables Vol C Tables 4.2.6.8 and 6.1.1.4'
Ag Ag -0.8971 1.1015 'International Tables Vol C Tables 4.2.6.8 and 6.1.1.4'
F F 0.0171 0.0103 'International Tables Vol C Tables 4.2.6.8 and 6.1.1.4'
O O 0.0106 0.0060 'International Tables Vol C Tables 4.2.6.8 and 6.1.1.4'

loop_
_geom_angle_atom_site_label_1
_geom_angle_atom_site_label_2
_geom_angle_atom_site_label_3
_geom_angle
_geom_angle_site_symmetry_1
_geom_angle_site_symmetry_3
C1 Ag1 O5 135.4(3) . .
C1 Ag1 O3 124.5(3) . .
O5 Ag1 O3 86.5(3) . .
C1 Ag1 O10 127.6(3) . .
O5 Ag1 O10 86.2(3) . .
O3 Ag1 O10 78.1(3) . .
C1 Ag1 Ag2 53.4(3) . .
O5 Ag1 Ag2 111.9(2) . .
O3 Ag1 Ag2 154.8(2) . .
O10 Ag1 Ag2 85.88(18) . .
C1 Ag1 Ag4 53.9(3) . 1_655
O5 Ag1 Ag4 81.6(2) . 1_655
O3 Ag1 Ag4 134.1(2) . 1_655
O10 Ag1 Ag4 144.08(18) . 1_655
Ag2 Ag1 Ag4 68.00(4) . 1_655
C1 Ag1 Ag3 49.9(3) . 3_576
O5 Ag1 Ag3 174.1(2) . 3_576
O3 Ag1 Ag3 87.9(2) . 3_576
O10 Ag1 Ag3 91.00(19) . 3_576
Ag2 Ag1 Ag3 72.90(4) . 3_576
Ag4 Ag1 Ag3 103.56(4) 1_655 3_576
C1 Ag2 O9 120.3(3) . .
C1 Ag2 O7 114.5(4) . .
O9 Ag2 O7 96.7(4) . .
C1 Ag2 C2 136.7(3) . 3_676
O9 Ag2 C2 81.7(3) . 3_676
O7 Ag2 C2 97.3(3) . 3_676
C1 Ag2 C1 110.1(3) . 3_676
O9 Ag2 C1 100.8(3) . 3_676
O7 Ag2 C1 113.3(3) . 3_676
C2 Ag2 C1 26.8(3) 3_676 3_676
C1 Ag2 Ag1 50.3(3) . .
O9 Ag2 Ag1 80.8(2) . .
O7 Ag2 Ag1 92.1(3) . .
C2 Ag2 Ag1 161.0(3) 3_676 .
C1 Ag2 Ag1 154.0(2) 3_676 .
C1 Ag2 Ag2 59.9(3) . 3_676
O9 Ag2 Ag2 125.8(3) . 3_676
O7 Ag2 Ag2 134.8(2) . 3_676
C2 Ag2 Ag2 76.9(2) 3_676 3_676
C1 Ag2 Ag2 50.2(2) 3_676 3_676
Ag1 Ag2 Ag2 107.83(5) . 3_676
C1 Ag2 Ag4 48.9(3) . 1_655
O9 Ag2 Ag4 133.3(2) . 1_655
O7 Ag2 Ag4 66.1(3) . 1_655
C2 Ag2 Ag4 140.7(3) 3_676 1_655
C1 Ag2 Ag4 125.9(2) 3_676 1_655
Ag1 Ag2 Ag4 58.29(4) . 1_655
Ag2 Ag2 Ag4 90.12(5) 3_676 1_655
C1 Ag2 Ag3 110.9(3) . 1_655
O9 Ag2 Ag3 126.7(2) . 1_655
O7 Ag2 Ag3 73.5(2) . 1_655
C2 Ag2 Ag3 49.6(2) 3_676 1_655
C1 Ag2 Ag3 45.1(2) 3_676 1_655
Ag1 Ag2 Ag3 149.45(5) . 1_655
Ag2 Ag2 Ag3 69.02(4) 3_676 1_655
Ag4 Ag2 Ag3 91.15(5) 1_655 1_655
O3 Ag3 C1 137.7(3) . 3_576
O3 Ag3 O8 88.9(3) . 1_455
C1 Ag3 O8 124.0(3) 3_576 1_455
O3 Ag3 C2 164.6(3) . 3_576
C1 Ag3 C2 28.6(3) 3_576 3_576
O8 Ag3 C2 99.1(3) 1_455 3_576
O3 Ag3 Ag1 101.7(2) . 3_576
C1 Ag3 Ag1 47.2(3) 3_576 3_576
O8 Ag3 Ag1 169.4(2) 1_455 3_576
C2 Ag3 Ag1 70.8(2) 3_576 3_576
O3 Ag3 Ag2 117.1(2) . 1_455
C1 Ag3 Ag2 53.0(2) 3_576 1_455
O8 Ag3 Ag2 81.8(2) 1_455 1_455
C2 Ag3 Ag2 51.9(2) 3_576 1_455
Ag1 Ag3 Ag2 93.66(4) 3_576 1_455
O6 Ag4 O4 129.2(3) 1_455 .
O6 Ag4 C1 125.8(3) 1_455 1_455
O4 Ag4 C1 99.0(3) . 1_455
O6 Ag4 C5 114.7(4) 1_455 1_455
O4 Ag4 C5 83.8(3) . 1_455
C1 Ag4 C5 90.7(4) 1_455 1_455
O6 Ag4 Ag1 79.0(2) 1_455 1_455
O4 Ag4 Ag1 134.1(2) . 1_455
C1 Ag4 Ag1 47.4(2) 1_455 1_455
C5 Ag4 Ag1 120.0(3) 1_455 1_455
O6 Ag4 Ag2 112.4(2) 1_455 1_455
O4 Ag4 Ag2 80.6(2) . 1_455
C1 Ag4 Ag2 45.7(2) 1_455 1_455
C5 Ag4 Ag2 129.4(3) 1_455 1_455
Ag1 Ag4 Ag2 53.71(4) 1_455 1_455
O8 Ag5 O5 111.3(3) 1_455 .
O8 Ag5 C13 145.6(5) 1_455 4_475
O5 Ag5 C13 102.9(5) . 4_475
O8 Ag5 C14 114.7(5) 1_455 4_475
O5 Ag5 C14 134.0(5) . 4_475
C13 Ag5 C14 31.4(3) 4_475 4_475
C4 O1 C3 116.6(9) . .
C7 O2 C10 115.2(15) . .
C10 O2' C7 113(5) . .
C10 O2' C15 45.7(18) . .
C7 O2' C15 122(3) . .
C16 O3 Ag3 111.9(8) . .
C16 O3 Ag1 132.8(8) . .
Ag3 O3 Ag1 107.3(3) . .
C16 O4 Ag4 168.6(10) . .
C18 O5 Ag1 119.0(8) . .
C18 O5 Ag5 139.2(8) . .
Ag1 O5 Ag5 100.0(3) . .
C18 O6 Ag4 128.4(8) . 1_655
C20 O7 Ag2 133.5(9) . .
C20 O8 Ag5 132.9(8) . 1_655
C20 O8 Ag3 118.4(8) . 1_655
Ag5 O8 Ag3 105.8(3) 1_655 1_655
C22 O9 Ag2 127.4(8) . .
C22 O10 Ag1 116.2(7) . .
C2 C1 Ag1 137.8(9) . .
C2 C1 Ag3 84.9(7) . 3_576
Ag1 C1 Ag3 82.9(3) . 3_576
C2 C1 Ag2 145.4(9) . .
Ag1 C1 Ag2 76.3(3) . .
Ag3 C1 Ag2 96.4(4) 3_576 .
C2 C1 Ag4 104.6(8) . 1_655
Ag1 C1 Ag4 78.7(3) . 1_655
Ag3 C1 Ag4 160.5(5) 3_576 1_655
Ag2 C1 Ag4 85.4(3) . 1_655
C2 C1 Ag2 76.1(7) . 3_676
Ag1 C1 Ag2 140.8(5) . 3_676
Ag3 C1 Ag2 81.9(3) 3_576 3_676
Ag2 C1 Ag2 69.9(3) . 3_676
Ag4 C1 Ag2 116.6(4) 1_655 3_676
C1 C2 C3 166.5(12) . .
C1 C2 Ag3 66.5(7) . 3_576
C3 C2 Ag3 123.4(8) . 3_576
C1 C2 Ag2 77.1(7) . 3_676
C3 C2 Ag2 112.6(7) . 3_676
Ag3 C2 Ag2 78.5(3) 3_576 3_676
O1 C3 C2 111.6(9) . .
O1 C3 H3A 109.3 . .
C2 C3 H3A 109.3 . .
O1 C3 H3B 109.3 . .
C2 C3 H3B 109.3 . .
H3A C3 H3B 108.0 . .
O1 C4 C9 115.9(11) . .
O1 C4 C5 125.4(11) . .
C9 C4 C5 118.7(13) . .
C6 C5 C4 120.3(12) . .
C6 C5 Ag4 86.1(8) . 1_655
C4 C5 Ag4 103.9(8) . 1_655
C6 C5 H5 114.1 . .
C4 C5 H5 114.1 . .
Ag4 C5 H5 114.1 1_655 .
C7 C6 C5 119.6(13) . .
C7 C6 H6 120.2 . .
C5 C6 H6 120.2 . .
C6 C7 C8 121.2(14) . .
C6 C7 O2 120.7(16) . .
C8 C7 O2 117.5(14) . .
C6 C7 O2' 120(2) . .
C8 C7 O2' 113(3) . .
C7 C8 C9 119.7(14) . .
C7 C8 H8 120.1 . .
C9 C8 H8 120.1 . .
C8 C9 C4 120.4(13) . .
C8 C9 H9 119.8 . .
C4 C9 H9 119.8 . .
O2' C10 C15 91(3) . .
O2' C10 C11 149(3) . .
C15 C10 C11 119.7(15) . .
C15 C10 O2 125.1(18) . .
C11 C10 O2 115.1(17) . .
C10 C11 C12 118.0(17) . .
C10 C11 H11 121.0 . .
C12 C11 H11 121.0 . .
C13 C12 C11 122(2) . .
C13 C12 H12 118.9 . .
C11 C12 H12 118.9 . .
C14 C13 C12 119(2) . .
C14 C13 Ag5 74.4(12) . 4_676
C12 C13 Ag5 96.9(15) . 4_676
C14 C13 H13 118.5 . .
C12 C13 H13 118.5 . .
Ag5 C13 H13 118.5 4_676 .
C13 C14 C15 120(2) . .
C13 C14 Ag5 74.2(12) . 4_676
C15 C14 Ag5 97.2(12) . 4_676
C13 C14 H14 118.0 . .
C15 C14 H14 118.0 . .
Ag5 C14 H14 118.0 4_676 .
C10 C15 C14 121.4(17) . .
C14 C15 O2' 164(3) . .
C10 C15 H15 119.3 . .
C14 C15 H15 119.3 . .
O2' C15 H15 76.0 . .
O3 C16 O4 125.5(14) . .
O3 C16 C17 119.0(11) . .
O4 C16 C17 115.5(12) . .
F2 C17 F3 107.8(15) . .
F2 C17 F1 106.6(12) . .
F3 C17 F1 105.4(12) . .
F2 C17 C16 111.9(13) . .
F3 C17 C16 112.2(11) . .
F1 C17 C16 112.4(13) . .
O6 C18 O5 129.0(12) . .
O6 C18 C19 115.0(12) . .
O5 C18 C19 115.9(12) . .
F6 C19 F5 108.2(16) . .
F6 C19 F4 105.5(15) . .
F5 C19 F4 104.5(15) . .
F6 C19 C18 115.8(13) . .
F5 C19 C18 110.8(13) . .
F4 C19 C18 111.4(14) . .
O7 C20 O8 129.2(13) . .
O7 C20 C21 115.2(11) . .
O8 C20 C21 115.6(11) . .
F8' C21 F7' 116(3) . .
F7' C21 F9 130(3) . .
F8' C21 F7 129(2) . .
F7' C21 F7 48(3) . .
F9 C21 F7 105.6(10) . .
F8' C21 F8 66.9(19) . .
F7' C21 F8 60(3) . .
F9 C21 F8 104.6(10) . .
F7 C21 F8 104.5(10) . .
F8' C21 F9' 102(2) . .
F7' C21 F9' 99(3) . .
F9 C21 F9' 63.0(15) . .
F7 C21 F9' 52.6(15) . .
F8 C21 F9' 142(2) . .
F8' C21 C20 115(2) . .
F7' C21 C20 115(2) . .
F9 C21 C20 114.9(12) . .
F7 C21 C20 115.2(12) . .
F8 C21 C20 111.0(11) . .
F9' C21 C20 106.4(17) . .
O9 C22 O10 129.5(11) . .
O9 C22 C23 118.8(10) . .
O10 C22 C23 111.7(9) . .
F10' C23 F12 84.3(16) . .
F10 C23 F12 110.2(17) . .
F10' C23 F11 122.9(17) . .
F10 C23 F11 85.5(14) . .
F12 C23 F11 113.8(16) . .
F10' C23 F11' 83.1(13) . .
F12 C23 F11' 134(2) . .
F10' C23 C22 102.5(16) . .
F10 C23 C22 111.8(14) . .
F12 C23 C22 118.6(11) . .
F11 C23 C22 112.2(15) . .
F11' C23 C22 107.6(18) . .
F10' C23 F12' 154.6(19) . .
F10 C23 F12' 124.0(16) . .
F12 C23 F12' 88.9(13) . .
F11' C23 F12' 84.1(12) . .
C22 C23 F12' 102.2(13) . .
C23 F11' F12' 51.8(13) . .

loop_
_geom_bond_atom_site_label_1
_geom_bond_atom_site_label_2
_geom_bond_distance
_geom_bond_site_symmetry_2
Ag1 C1 2.214(10) .
Ag1 O5 2.334(8) .
Ag1 O3 2.390(8) .
Ag1 O10 2.408(7) .
Ag1 Ag2 2.7941(14) .
Ag1 Ag4 2.9492(16) 1_655
Ag1 Ag3 2.9937(14) 3_576
Ag2 C1 2.308(10) .
Ag2 O9 2.343(9) .
Ag2 O7 2.366(9) .
Ag2 C2 2.591(11) 3_676
Ag2 C1 2.601(10) 3_676
Ag2 Ag2 2.822(2) 3_676
Ag2 Ag4 3.2142(19) 1_655
Ag2 Ag3 3.2258(16) 1_655
Ag3 O3 2.280(8) .
Ag3 C1 2.309(10) 3_576
Ag3 O8 2.395(8) 1_455
Ag3 C2 2.507(11) 3_576
Ag3 Ag1 2.9937(14) 3_576
Ag3 Ag2 3.2258(16) 1_455
Ag4 O6 2.238(9) 1_455
Ag4 O4 2.372(10) .
Ag4 C1 2.429(10) 1_455
Ag4 C5 2.683(12) 1_455
Ag4 Ag1 2.9492(16) 1_455
Ag4 Ag2 3.2142(19) 1_455
Ag5 O8 2.325(8) 1_455
Ag5 O5 2.375(8) .
Ag5 C13 2.52(2) 4_475
Ag5 C14 2.523(18) 4_475
O1 C4 1.368(15) .
O1 C3 1.411(14) .
O2 C7 1.39(2) .
O2 C10 1.42(2) .
O2' C10 1.31(7) .
O2' C7 1.54(6) .
O2' C15 1.91(6) .
O3 C16 1.235(14) .
O4 C16 1.239(14) .
O5 C18 1.251(14) .
O6 C18 1.213(15) .
O6 Ag4 2.238(9) 1_655
O7 C20 1.229(14) .
O8 C20 1.241(14) .
O8 Ag5 2.325(8) 1_655
O8 Ag3 2.395(8) 1_655
O9 C22 1.210(13) .
O10 C22 1.277(13) .
C1 C2 1.205(14) .
C1 Ag3 2.309(10) 3_576
C1 Ag4 2.429(10) 1_655
C1 Ag2 2.601(10) 3_676
C2 C3 1.486(16) .
C2 Ag3 2.507(11) 3_576
C2 Ag2 2.591(11) 3_676
C3 H3A 0.9700 .
C3 H3B 0.9700 .
C4 C9 1.389(17) .
C4 C5 1.377(16) .
C5 C6 1.398(18) .
C5 Ag4 2.683(12) 1_655
C5 H5 0.9800 .
C6 C7 1.356(19) .
C6 H6 0.9300 .
C7 C8 1.36(2) .
C8 C9 1.39(2) .
C8 H8 0.9300 .
C9 H9 0.9300 .
C12 H12 0.9300 .
C13 Ag5 2.521(19) 4_676
C13 H13 0.9800 .
C14 Ag5 2.523(18) 4_676
C14 H14 0.9800 .
C15 H15 0.9300 .
C16 C17 1.51(2) .
C17 F2 1.300(17) .
C17 F3 1.339(17) .
C17 F1 1.311(16) .
C18 C19 1.532(18) .
C19 F6 1.283(16) .
C19 F5 1.295(19) .
C19 F4 1.31(2) .
C20 C21 1.503(18) .
C21 F8' 1.19(5) .
C21 F7' 1.21(6) .
C21 F9 1.322(12) .
C21 F7 1.323(12) .
C21 F8 1.328(12) .
C21 F9' 1.39(4) .
C22 C23 1.553(19) .
C23 F10' 1.55(4) .
C23 F10 1.260(13) .
C23 F12 1.259(12) .
C23 F11 1.261(12) .
C23 F11' 1.35(4) .
C23 F12' 1.52(3) .
F12' F11' 1.93(3) .

loop_
_geom_torsion_atom_site_label_1
_geom_torsion_atom_site_label_2
_geom_torsion_atom_site_label_3
_geom_torsion_atom_site_label_4
_geom_torsion
_geom_torsion_site_symmetry_1
_geom_torsion_site_symmetry_4
O5 Ag1 Ag2 C1 -131.1(4) . .
O3 Ag1 Ag2 C1 94.3(6) . .
O10 Ag1 Ag2 C1 144.7(4) . .
Ag4 Ag1 Ag2 C1 -60.5(3) 1_655 .
Ag3 Ag1 Ag2 C1 52.4(3) 3_576 .
C1 Ag1 Ag2 O9 -142.9(4) . .
O5 Ag1 Ag2 O9 85.9(3) . .
O3 Ag1 Ag2 O9 -48.6(6) . .
O10 Ag1 Ag2 O9 1.7(3) . .
Ag4 Ag1 Ag2 O9 156.5(3) 1_655 .
Ag3 Ag1 Ag2 O9 -90.6(3) 3_576 .
C1 Ag1 Ag2 O7 120.6(4) . .
O5 Ag1 Ag2 O7 -10.5(3) . .
O3 Ag1 Ag2 O7 -145.0(5) . .
O10 Ag1 Ag2 O7 -94.7(3) . .
Ag4 Ag1 Ag2 O7 60.1(3) 1_655 .
Ag3 Ag1 Ag2 O7 173.0(3) 3_576 .
C1 Ag1 Ag2 C2 -119.7(8) . 3_676
O5 Ag1 Ag2 C2 109.2(7) . 3_676
O3 Ag1 Ag2 C2 -25.4(9) . 3_676
O10 Ag1 Ag2 C2 25.0(7) . 3_676
Ag4 Ag1 Ag2 C2 179.8(7) 1_655 3_676
Ag3 Ag1 Ag2 C2 -67.4(7) 3_576 3_676
C1 Ag1 Ag2 C1 -47.2(8) . 3_676
O5 Ag1 Ag2 C1 -178.3(6) . 3_676
O3 Ag1 Ag2 C1 47.1(7) . 3_676
O10 Ag1 Ag2 C1 97.5(6) . 3_676
Ag4 Ag1 Ag2 C1 -107.7(5) 1_655 3_676
Ag3 Ag1 Ag2 C1 5.2(5) 3_576 3_676
C1 Ag1 Ag2 Ag2 -18.2(3) . 3_676
O5 Ag1 Ag2 Ag2 -149.3(2) . 3_676
O3 Ag1 Ag2 Ag2 76.2(5) . 3_676
O10 Ag1 Ag2 Ag2 126.52(19) . 3_676
Ag4 Ag1 Ag2 Ag2 -78.69(6) 1_655 3_676
Ag3 Ag1 Ag2 Ag2 34.20(6) 3_576 3_676
C1 Ag1 Ag2 Ag4 60.5(3) . 1_655
O5 Ag1 Ag2 Ag4 -70.6(2) . 1_655
O3 Ag1 Ag2 Ag4 154.9(5) . 1_655
O10 Ag1 Ag2 Ag4 -154.80(19) . 1_655
Ag3 Ag1 Ag2 Ag4 112.89(4) 3_576 1_655
C1 Ag1 Ag2 Ag3 60.6(3) . 1_655
O5 Ag1 Ag2 Ag3 -70.5(2) . 1_655
O3 Ag1 Ag2 Ag3 154.9(5) . 1_655
O10 Ag1 Ag2 Ag3 -154.7(2) . 1_655
Ag4 Ag1 Ag2 Ag3 0.06(8) 1_655 1_655
Ag3 Ag1 Ag2 Ag3 112.94(8) 3_576 1_655
C1 Ag3 O3 C16 81.8(9) 3_576 .
O8 Ag3 O3 C16 -62.2(8) 1_455 .
C2 Ag3 O3 C16 59.4(16) 3_576 .
Ag1 Ag3 O3 C16 118.3(8) 3_576 .
Ag2 Ag3 O3 C16 18.0(9) 1_455 .
C1 Ag3 O3 Ag1 -125.1(4) 3_576 .
O8 Ag3 O3 Ag1 90.9(3) 1_455 .
C2 Ag3 O3 Ag1 -147.5(11) 3_576 .
Ag1 Ag3 O3 Ag1 -88.5(3) 3_576 .
Ag2 Ag3 O3 Ag1 171.16(17) 1_455 .
C1 Ag1 O3 C16 -100.1(11) . .
O5 Ag1 O3 C16 45.3(11) . .
O10 Ag1 O3 C16 132.1(11) . .
Ag2 Ag1 O3 C16 -176.2(8) . .
Ag4 Ag1 O3 C16 -29.5(12) 1_655 .
Ag3 Ag1 O3 C16 -136.4(11) 3_576 .
C1 Ag1 O3 Ag3 114.7(4) . .
O5 Ag1 O3 Ag3 -99.9(4) . .
O10 Ag1 O3 Ag3 -13.1(3) . .
Ag2 Ag1 O3 Ag3 38.6(7) . .
Ag4 Ag1 O3 Ag3 -174.64(10) 1_655 .
Ag3 Ag1 O3 Ag3 78.4(3) 3_576 .
O6 Ag4 O4 C16 -74(4) 1_455 .
C1 Ag4 O4 C16 133(4) 1_455 .
C5 Ag4 O4 C16 43(4) 1_455 .
Ag1 Ag4 O4 C16 169(4) 1_455 .
Ag2 Ag4 O4 C16 175(4) 1_455 .
C1 Ag1 O5 C18 17.9(11) . .
O3 Ag1 O5 C18 -120.2(9) . .
O10 Ag1 O5 C18 161.4(9) . .
Ag2 Ag1 O5 C18 77.4(9) . .
Ag4 Ag1 O5 C18 15.3(9) 1_655 .
C1 Ag1 O5 Ag5 -149.9(4) . .
O3 Ag1 O5 Ag5 71.9(3) . .
O10 Ag1 O5 Ag5 -6.4(3) . .
Ag2 Ag1 O5 Ag5 -90.4(3) . .
Ag4 Ag1 O5 Ag5 -152.5(3) 1_655 .
O8 Ag5 O5 C18 125.9(13) 1_455 .
C13 Ag5 O5 C18 -57.9(14) 4_475 .
C14 Ag5 O5 C18 -53.1(15) 4_475 .
O8 Ag5 O5 Ag1 -70.5(4) 1_455 .
C13 Ag5 O5 Ag1 105.7(6) 4_475 .
C14 Ag5 O5 Ag1 110.5(7) 4_475 .
C1 Ag2 O7 C20 -107.0(13) . .
O9 Ag2 O7 C20 125.3(13) . .
C2 Ag2 O7 C20 42.9(14) 3_676 .
C1 Ag2 O7 C20 20.5(14) 3_676 .
Ag1 Ag2 O7 C20 -153.8(13) . .
Ag2 Ag2 O7 C20 -35.9(15) 3_676 .
Ag4 Ag2 O7 C20 -100.0(13) 1_655 .
Ag3 Ag2 O7 C20 -1.1(12) 1_655 .
C1 Ag2 O9 C22 -32.5(12) . .
O7 Ag2 O9 C22 91.0(11) . .
C2 Ag2 O9 C22 -172.6(11) 3_676 .
C1 Ag2 O9 C22 -153.6(11) 3_676 .
Ag1 Ag2 O9 C22 0.0(10) . .
Ag2 Ag2 O9 C22 -105.4(11) 3_676 .
Ag4 Ag2 O9 C22 27.7(13) 1_655 .
Ag3 Ag2 O9 C22 165.3(9) 1_655 .
C1 Ag1 O10 C22 31.5(9) . .
O5 Ag1 O10 C22 -116.7(8) . .
O3 Ag1 O10 C22 156.1(8) . .
Ag2 Ag1 O10 C22 -4.4(7) . .
Ag4 Ag1 O10 C22 -46.7(9) 1_655 .
Ag3 Ag1 O10 C22 68.4(7) 3_576 .
O5 Ag1 C1 C2 -102.6(13) . .
O3 Ag1 C1 C2 23.6(14) . .
O10 Ag1 C1 C2 125.9(12) . .
Ag2 Ag1 C1 C2 172.6(14) . .
Ag4 Ag1 C1 C2 -99.4(13) 1_655 .
Ag3 Ag1 C1 C2 74.2(12) 3_576 .
O5 Ag1 C1 Ag3 -176.8(3) . 3_576
O3 Ag1 C1 Ag3 -50.6(4) . 3_576
O10 Ag1 C1 Ag3 51.7(4) . 3_576
Ag2 Ag1 C1 Ag3 98.4(3) . 3_576
Ag4 Ag1 C1 Ag3 -173.6(4) 1_655 3_576
O5 Ag1 C1 Ag2 84.8(5) . .
O3 Ag1 C1 Ag2 -149.1(3) . .
O10 Ag1 C1 Ag2 -46.7(4) . .
Ag4 Ag1 C1 Ag2 88.0(3) 1_655 .
Ag3 Ag1 C1 Ag2 -98.4(3) 3_576 .
O5 Ag1 C1 Ag4 -3.2(6) . 1_655
O3 Ag1 C1 Ag4 123.0(3) . 1_655
O10 Ag1 C1 Ag4 -134.7(3) . 1_655
Ag2 Ag1 C1 Ag4 -88.0(3) . 1_655
Ag3 Ag1 C1 Ag4 173.6(4) 3_576 1_655
O5 Ag1 C1 Ag2 115.4(7) . 3_676
O3 Ag1 C1 Ag2 -118.4(7) . 3_676
O10 Ag1 C1 Ag2 -16.0(9) . 3_676
Ag2 Ag1 C1 Ag2 30.7(5) . 3_676
Ag4 Ag1 C1 Ag2 118.6(8) 1_655 3_676
Ag3 Ag1 C1 Ag2 -67.8(6) 3_576 3_676
O9 Ag2 C1 C2 -127.7(15) . .
O7 Ag2 C1 C2 117.8(15) . .
C2 Ag2 C1 C2 -15.7(19) 3_676 .
C1 Ag2 C1 C2 -11.3(14) 3_676 .
Ag1 Ag2 C1 C2 -171.3(17) . .
Ag2 Ag2 C1 C2 -11.3(14) 3_676 .
Ag4 Ag2 C1 C2 109.2(16) 1_655 .
Ag3 Ag2 C1 C2 37.0(16) 1_655 .
O9 Ag2 C1 Ag1 43.6(4) . .
O7 Ag2 C1 Ag1 -70.9(4) . .
C2 Ag2 C1 Ag1 155.6(4) 3_676 .
C1 Ag2 C1 Ag1 159.9(3) 3_676 .
Ag2 Ag2 C1 Ag1 159.9(3) 3_676 .
Ag4 Ag2 C1 Ag1 -79.5(3) 1_655 .
Ag3 Ag2 C1 Ag1 -151.70(14) 1_655 .
O9 Ag2 C1 Ag3 -37.5(5) . 3_576
O7 Ag2 C1 Ag3 -152.0(3) . 3_576
C2 Ag2 C1 Ag3 74.6(6) 3_676 3_576
C1 Ag2 C1 Ag3 78.9(3) 3_676 3_576
Ag1 Ag2 C1 Ag3 -81.0(3) . 3_576
Ag2 Ag2 C1 Ag3 78.9(3) 3_676 3_576
Ag4 Ag2 C1 Ag3 -160.5(5) 1_655 3_576
Ag3 Ag2 C1 Ag3 127.3(2) 1_655 3_576
O9 Ag2 C1 Ag4 123.0(3) . 1_655
O7 Ag2 C1 Ag4 8.6(4) . 1_655
C2 Ag2 C1 Ag4 -124.9(4) 3_676 1_655
C1 Ag2 C1 Ag4 -120.6(3) 3_676 1_655
Ag1 Ag2 C1 Ag4 79.5(3) . 1_655
Ag2 Ag2 C1 Ag4 -120.6(3) 3_676 1_655
Ag3 Ag2 C1 Ag4 -72.2(3) 1_655 1_655
O9 Ag2 C1 Ag2 -116.4(3) . 3_676
O7 Ag2 C1 Ag2 129.1(3) . 3_676
C2 Ag2 C1 Ag2 -4.3(5) 3_676 3_676
C1 Ag2 C1 Ag2 0.0 3_676 3_676
Ag1 Ag2 C1 Ag2 -159.9(3) . 3_676
Ag4 Ag2 C1 Ag2 120.6(3) 1_655 3_676
Ag3 Ag2 C1 Ag2 48.4(2) 1_655 3_676
Ag1 C1 C2 C3 66(5) . .
Ag3 C1 C2 C3 140(5) 3_576 .
Ag2 C1 C2 C3 -126(4) . .
Ag4 C1 C2 C3 -23(5) 1_655 .
Ag2 C1 C2 C3 -137(5) 3_676 .
Ag1 C1 C2 Ag3 -73.5(11) . 3_576
Ag2 C1 C2 Ag3 93.9(14) . 3_576
Ag4 C1 C2 Ag3 -162.7(6) 1_655 3_576
Ag2 C1 C2 Ag3 82.9(3) 3_676 3_576
Ag1 C1 C2 Ag2 -156.4(11) . 3_676
Ag3 C1 C2 Ag2 -82.9(3) 3_576 3_676
Ag2 C1 C2 Ag2 11.0(14) . 3_676
Ag4 C1 C2 Ag2 114.4(4) 1_655 3_676
C4 O1 C3 C2 67.6(13) . .
C1 C2 C3 O1 -36(5) . .
Ag3 C2 C3 O1 98.6(11) 3_576 .
Ag2 C2 C3 O1 -170.5(7) 3_676 .
C3 O1 C4 C9 -165.4(11) . .
C3 O1 C4 C5 16.2(16) . .
O1 C4 C5 C6 178.9(12) . .
C9 C4 C5 C6 0.5(18) . .
O1 C4 C5 Ag4 -87.4(11) . 1_655
C9 C4 C5 Ag4 94.2(12) . 1_655
C4 C5 C6 C7 -2(2) . .
Ag4 C5 C6 C7 -105.6(14) 1_655 .
C5 C6 C7 C8 2(3) . .
C5 C6 C7 O2 -169.3(19) . .
C5 C6 C7 O2' 153(4) . .
C10 O2 C7 C6 -40(3) . .
C10 O2 C7 C8 148.3(19) . .
C10 O2 C7 O2' 58(5) . .
C10 O2' C7 C6 36(6) . .
C15 O2' C7 C6 -15(7) . .
C10 O2' C7 C8 -171(3) . .
C15 O2' C7 C8 138(4) . .
C10 O2' C7 O2 -65(6) . .
C15 O2' C7 O2 -116(9) . .
C6 C7 C8 C9 -1(3) . .
O2 C7 C8 C9 171(2) . .
O2' C7 C8 C9 -154(3) . .
C7 C8 C9 C4 0(3) . .
O1 C4 C9 C8 -178.1(14) . .
C5 C4 C9 C8 0(2) . .
C7 O2' C10 C15 -113(4) . .
C7 O2' C10 C11 76(6) . .
C15 O2' C10 C11 -172(5) . .
C7 O2' C10 O2 56(5) . .
C15 O2' C10 O2 169(4) . .
C7 O2 C10 O2' -69(4) . .
C7 O2 C10 C15 -55(3) . .
C7 O2 C10 C11 122(2) . .
O2' C10 C11 C12 166(5) . .
C15 C10 C11 C12 -4(3) . .
O2 C10 C11 C12 178.7(18) . .
C10 C11 C12 C13 5(3) . .
C11 C12 C13 C14 -3(3) . .
C11 C12 C13 Ag5 -79(2) . 4_676
C12 C13 C14 C15 0(3) . .
Ag5 C13 C14 C15 89.4(17) 4_676 .
C12 C13 C14 Ag5 -89.3(19) . 4_676
O2' C10 C15 C14 -174(3) . .
C11 C10 C15 C14 1(3) . .
O2 C10 C15 C14 178.4(16) . .
C11 C10 C15 O2' 175(3) . .
O2 C10 C15 O2' -8(3) . .
C13 C14 C15 C10 1(3) . .
Ag5 C14 C15 C10 76.7(17) 4_676 .
C13 C14 C15 O2' -15(10) . .
Ag5 C14 C15 O2' 61(9) 4_676 .
C7 O2' C15 C10 92(6) . .
C10 O2' C15 C14 20(10) . .
C7 O2' C15 C14 112(7) . .
Ag3 O3 C16 O4 -12.9(16) . .
Ag1 O3 C16 O4 -156.9(9) . .
Ag3 O3 C16 C17 168.1(9) . .
Ag1 O3 C16 C17 24.0(17) . .
Ag4 O4 C16 O3 -171(4) . .
Ag4 O4 C16 C17 8(5) . .
O3 C16 C17 F2 -121.6(15) . .
O4 C16 C17 F2 59.3(18) . .
O3 C16 C17 F3 -0.2(18) . .
O4 C16 C17 F3 -179.3(12) . .
O3 C16 C17 F1 118.5(14) . .
O4 C16 C17 F1 -60.6(16) . .
Ag4 O6 C18 O5 -6(2) 1_655 .
Ag4 O6 C18 C19 177.8(10) 1_655 .
Ag1 O5 C18 O6 -10.9(19) . .
Ag5 O5 C18 O6 150.6(11) . .
Ag1 O5 C18 C19 165.2(10) . .
Ag5 O5 C18 C19 -33(2) . .
O6 C18 C19 F6 175.1(15) . .
O5 C18 C19 F6 -2(2) . .
O6 C18 C19 F5 -61(2) . .
O5 C18 C19 F5 122.1(15) . .
O6 C18 C19 F4 54.5(19) . .
O5 C18 C19 F4 -122.1(15) . .
Ag2 O7 C20 O8 -15(2) . .
Ag2 O7 C20 C21 164.6(9) . .
Ag5 O8 C20 O7 -177.8(10) 1_655 .
Ag3 O8 C20 O7 24.2(19) 1_655 .
Ag5 O8 C20 C21 2.9(17) 1_655 .
Ag3 O8 C20 C21 -155.1(8) 1_655 .
O7 C20 C21 F8' 19(3) . .
O8 C20 C21 F8' -162(2) . .
O7 C20 C21 F7' 158(3) . .
O8 C20 C21 F7' -23(3) . .
O7 C20 C21 F9 -26.1(16) . .
O8 C20 C21 F9 153.3(13) . .
O7 C20 C21 F7 -149.2(13) . .
O8 C20 C21 F7 30.2(16) . .
O7 C20 C21 F8 92.3(15) . .
O8 C20 C21 F8 -88.3(14) . .
O7 C20 C21 F9' -93.4(19) . .
O8 C20 C21 F9' 86.0(19) . .
Ag2 O9 C22 O10 -4(2) . .
Ag2 O9 C22 C23 178.4(8) . .
Ag1 O10 C22 O9 6.2(17) . .
Ag1 O10 C22 C23 -176.2(7) . .
O9 C22 C23 F10' 62.9(18) . .
O10 C22 C23 F10' -114.9(15) . .
O9 C22 C23 F10 23(2) . .
O10 C22 C23 F10 -154.6(15) . .
O9 C22 C23 F12 153.2(13) . .
O10 C22 C23 F12 -24.6(17) . .
O9 C22 C23 F11 -70.9(18) . .
O10 C22 C23 F11 111.3(15) . .
O9 C22 C23 F11' -23.7(18) . .
O10 C22 C23 F11' 158.4(13) . .
O9 C22 C23 F12' -111.3(15) . .
O10 C22 C23 F12' 70.8(14) . .
F10' C23 F12' F11' -60(4) . .
F10 C23 F12' F11' -20(2) . .
F12 C23 F12' F11' -134(2) . .
F11 C23 F12' F11' -3(3) . .
C22 C23 F12' F11' 106.7(18) . .
F10' C23 F11' F12' 158.0(19) . .
F10 C23 F11' F12' 155(3) . .
F12 C23 F11' F12' 83(2) . .
F11 C23 F11' F12' 3(2) . .
C22 C23 F11' F12' -101.0(15) . .
